data_1505724
loop_
_publ_author_name
'Liu, G. K.'
'Jensen, M. P.'
'Almond, P. M.'

_publ_section_title
;
 Systematic behavior of charge-transfer transitions and energy level
 variation in soft donor complexes of the trivalent lanthanides.
;
_journal_issue 6
_journal_name_full 'The journal of physical chemistry. A'
_journal_page_first 2081
_journal_page_last 2088
_journal_paper_doi 10.1021/jp0558674
_journal_volume 110
_journal_year 2006
_chemical_formula_moiety 'C25 H38 N5 S6 Yb'
_chemical_formula_sum 'C25 H38 N5 S6 Yb'
_chemical_formula_weight 774.01
_chemical_name_systematic
; 
tris(N,N-diethyldithiocarbamate)(2,2'-Bipyridyl)ytterbium(III) 
;
_space_group_IT_number 14
_symmetry_cell_setting monoclinic
_symmetry_space_group_name_Hall '-P 2ybc'
_symmetry_space_group_name_H-M 'P 1 21/c 1'
_atom_sites_solution_hydrogens geom
_atom_sites_solution_primary direct
_atom_sites_solution_secondary difmap
_audit_creation_method SHELXL-97
_cell_angle_alpha 90.00
_cell_angle_beta 96.3240(10)
_cell_angle_gamma 90.00
_cell_formula_units_Z 4
_cell_length_a 17.4135(11)
_cell_length_b 10.5109(7)
_cell_length_c 17.2309(11)
_cell_measurement_reflns_used 12017
_cell_measurement_temperature 173(2)
_cell_measurement_theta_max 33.70
_cell_measurement_theta_min 2.27
_cell_volume 3134.6(4)
_computing_cell_refinement 'APEX II, SAINT+ (Bruker, 2004)'
_computing_data_collection 'APEX II (Bruker, 2004)'
_computing_data_reduction 'SAINT+ (Bruker, 2004)'
_computing_molecular_graphics 'SHELXL-97 (Sheldrick, 1997)'
_computing_publication_material 'SHELXCIF-97 (Sheldrick, 1997)'
_computing_structure_refinement 'SHELXL-97 (Sheldrick, 1997)'
_computing_structure_solution 'SHELXS-97 (Sheldrick, 1990)'
_diffrn_ambient_temperature 173(2)
_diffrn_measured_fraction_theta_full 0.961
_diffrn_measured_fraction_theta_max 0.961
_diffrn_measurement_device_type 'Bruker APEX II CCD'
_diffrn_measurement_method '0.3 wide w/ exposures'
_diffrn_radiation_monochromator graphite
_diffrn_radiation_source 'fine-focus sealed tube'
_diffrn_radiation_type MoK\a
_diffrn_radiation_wavelength 0.71073
_diffrn_reflns_av_R_equivalents 0.0340
_diffrn_reflns_av_sigmaI/netI 0.0307
_diffrn_reflns_limit_h_max 27
_diffrn_reflns_limit_h_min -27
_diffrn_reflns_limit_k_max 16
_diffrn_reflns_limit_k_min -16
_diffrn_reflns_limit_l_max 26
_diffrn_reflns_limit_l_min -26
_diffrn_reflns_number 55951
_diffrn_reflns_theta_full 33.70
_diffrn_reflns_theta_max 33.70
_diffrn_reflns_theta_min 2.27
_diffrn_standards_decay_% 0
_diffrn_standards_number 0
_exptl_absorpt_coefficient_mu 3.407
_exptl_absorpt_correction_T_max '0.711966 ratio min/max'
_exptl_absorpt_correction_T_min '0.711966 ratio min/max'
_exptl_absorpt_correction_type 'multi-scan (sadabs)'
_exptl_crystal_colour yellow
_exptl_crystal_density_diffrn 1.640
_exptl_crystal_density_meas ?
_exptl_crystal_density_method 'not measured'
_exptl_crystal_description prism
_exptl_crystal_F_000 1556
_exptl_crystal_size_max 0.301
_exptl_crystal_size_mid 0.064
_exptl_crystal_size_min 0.062
_refine_diff_density_max 1.117
_refine_diff_density_min -0.665
_refine_diff_density_rms 0.101
_refine_ls_extinction_coef 0
_refine_ls_extinction_method none
_refine_ls_goodness_of_fit_ref 1.009
_refine_ls_hydrogen_treatment constr
_refine_ls_matrix_type full
_refine_ls_number_parameters 334
_refine_ls_number_reflns 12017
_refine_ls_number_restraints 0
_refine_ls_restrained_S_all 1.009
_refine_ls_R_factor_all 0.0392
_refine_ls_R_factor_gt 0.0250
_refine_ls_shift/su_max 0.005
_refine_ls_shift/su_mean 0.000
_refine_ls_structure_factor_coef Fsqd
_refine_ls_weighting_details 'calc w=1/[\s^2^(Fo^2^)+(0.0266P)^2^+0.3058P] where P=(Fo^2^+2Fc^2^)/3'
_refine_ls_weighting_scheme calc
_refine_ls_wR_factor_gt 0.0495
_refine_ls_wR_factor_ref 0.0526
_reflns_number_gt 9700
_reflns_number_total 12017
_reflns_threshold_expression >2sigma(I)
_cod_data_source_file jp0558674si20051201_030928.cif
_cod_data_source_block final
_cod_depositor_comments
;
The following automatic conversions were performed:

'_exptl_crystal_density_meas' value 'not measured' was changed to '?'
- the value is perceived as not measured.

Automatic conversion script
Id: cif_fix_values 3008 2015-01-20 13:52:24Z robertas 
;
_cod_original_sg_symbol_H-M P2(1)/c
_cod_database_code 1505724

loop_
_symmetry_equiv_pos_as_xyz
'x, y, z'
'-x, y+1/2, -z+1/2'
'-x, -y, -z'
'x, -y-1/2, z-1/2'

loop_
_atom_site_label
_atom_site_type_symbol
_atom_site_fract_x
_atom_site_fract_y
_atom_site_fract_z
_atom_site_U_iso_or_equiv
_atom_site_adp_type
_atom_site_occupancy
_atom_site_symmetry_multiplicity
_atom_site_calc_flag
_atom_site_refinement_flags
Yb1 Yb 0.249583(4) 0.047071(7) 0.139190(4) 0.01685(2) Uani 1 1 d .
S1 S 0.38654(3) 0.12834(4) 0.22070(3) 0.02246(9) Uani 1 1 d .
S2 S 0.25073(3) 0.29516(4) 0.19374(3) 0.02644(10) Uani 1 1 d .
S3 S 0.11393(3) 0.03767(5) 0.21629(3) 0.02954(11) Uani 1 1 d .
S4 S 0.24889(3) -0.12287(6) 0.26197(3) 0.03555(13) Uani 1 1 d .
S5 S 0.35036(3) -0.15283(5) 0.10498(3) 0.02659(10) Uani 1 1 d .
S6 S 0.18520(3) -0.14357(5) 0.04653(3) 0.03259(12) Uani 1 1 d .
C1 C 0.08209(13) 0.1418(2) 0.03095(14) 0.0350(5) Uani 1 1 d .
H1A H 0.0613 0.1042 0.0743 0.042 Uiso 1 1 calc R
N1 N 0.15881(10) 0.15147(15) 0.03338(9) 0.0261(3) Uani 1 1 d .
C2 C 0.03101(15) 0.1835(2) -0.03143(15) 0.0449(6) Uani 1 1 d .
H2A H -0.0232 0.1754 -0.0305 0.054 Uiso 1 1 calc R
N2 N 0.31315(10) 0.14021(16) 0.02926(9) 0.0272(3) Uani 1 1 d .
C3 C 0.06066(17) 0.2367(2) -0.09437(15) 0.0499(7) Uani 1 1 d .
H3A H 0.0271 0.2663 -0.1378 0.060 Uiso 1 1 calc R
N3 N 0.39236(9) 0.37847(14) 0.24516(9) 0.0217(3) Uani 1 1 d .
C4 C 0.13931(16) 0.2469(2) -0.09413(13) 0.0434(6) Uani 1 1 d .
H4A H 0.1607 0.2830 -0.1375 0.052 Uiso 1 1 calc R
N4 N 0.10710(9) -0.18357(15) 0.29209(9) 0.0227(3) Uani 1 1 d .
C5 C 0.18750(13) 0.20340(18) -0.02903(11) 0.0292(4) Uani 1 1 d .
N5 N 0.27360(9) -0.34563(15) 0.03104(9) 0.0221(3) Uani 1 1 d .
C6 C 0.27214(13) 0.20935(18) -0.02713(11) 0.0284(4) Uani 1 1 d .
C7 C 0.30907(16) 0.2790(2) -0.08167(12) 0.0390(6) Uani 1 1 d .
H7A H 0.2796 0.3284 -0.1204 0.047 Uiso 1 1 calc R
C8 C 0.38829(17) 0.2752(2) -0.07874(14) 0.0445(6) Uani 1 1 d .
H8A H 0.4141 0.3240 -0.1144 0.053 Uiso 1 1 calc R
C9 C 0.42978(15) 0.2005(2) -0.02398(13) 0.0407(6) Uani 1 1 d .
H9A H 0.4843 0.1934 -0.0225 0.049 Uiso 1 1 calc R
C10 C 0.39032(13) 0.1359(2) 0.02900(12) 0.0344(5) Uani 1 1 d .
H10A H 0.4193 0.0854 0.0675 0.041 Uiso 1 1 calc R
C30 C 0.34780(10) 0.27931(16) 0.22194(10) 0.0192(3) Uani 1 1 d .
C31 C 0.47637(11) 0.3647(2) 0.26442(12) 0.0267(4) Uani 1 1 d .
H31A H 0.4875 0.2828 0.2918 0.032 Uiso 1 1 calc R
H31B H 0.4957 0.4340 0.3002 0.032 Uiso 1 1 calc R
C32 C 0.51816(14) 0.3688(2) 0.19233(14) 0.0403(5) Uani 1 1 d .
H32A H 0.5738 0.3593 0.2073 0.060 Uiso 1 1 calc R
H32B H 0.5080 0.4504 0.1657 0.060 Uiso 1 1 calc R
H32C H 0.4998 0.2993 0.1572 0.060 Uiso 1 1 calc R
C33 C 0.36195(13) 0.50879(18) 0.24950(12) 0.0286(4) Uani 1 1 d .
H33A H 0.3127 0.5154 0.2151 0.034 Uiso 1 1 calc R
H33B H 0.3990 0.5692 0.2300 0.034 Uiso 1 1 calc R
C34 C 0.34821(16) 0.5461(2) 0.33180(14) 0.0391(5) Uani 1 1 d .
H34A H 0.3281 0.6332 0.3317 0.059 Uiso 1 1 calc R
H34B H 0.3970 0.5416 0.3659 0.059 Uiso 1 1 calc R
H34C H 0.3107 0.4878 0.3510 0.059 Uiso 1 1 calc R
C40 C 0.15189(11) -0.09885(18) 0.26115(11) 0.0225(4) Uani 1 1 d .
C41 C 0.13769(12) -0.30423(18) 0.32542(12) 0.0277(4) Uani 1 1 d .
H41A H 0.1077 -0.3302 0.3684 0.033 Uiso 1 1 calc R
H41B H 0.1921 -0.2923 0.3475 0.033 Uiso 1 1 calc R
C42 C 0.13333(17) -0.4083(2) 0.26410(16) 0.0457(6) Uani 1 1 d .
H42A H 0.1541 -0.4875 0.2879 0.068 Uiso 1 1 calc R
H42B H 0.1637 -0.3833 0.2220 0.068 Uiso 1 1 calc R
H42C H 0.0794 -0.4212 0.2428 0.068 Uiso 1 1 calc R
C43 C 0.02336(11) -0.16556(19) 0.29233(12) 0.0275(4) Uani 1 1 d .
H43A H -0.0028 -0.2492 0.2863 0.033 Uiso 1 1 calc R
H43B H 0.0036 -0.1119 0.2473 0.033 Uiso 1 1 calc R
C44 C 0.00422(14) -0.1033(2) 0.36712(14) 0.0403(5) Uani 1 1 d .
H44A H -0.0519 -0.0928 0.3653 0.060 Uiso 1 1 calc R
H44B H 0.0293 -0.0198 0.3727 0.060 Uiso 1 1 calc R
H44C H 0.0229 -0.1570 0.4117 0.060 Uiso 1 1 calc R
C50 C 0.27067(10) -0.22662(17) 0.05776(11) 0.0223(4) Uani 1 1 d .
C51 C 0.20620(11) -0.40764(18) -0.01239(11) 0.0235(4) Uani 1 1 d .
H51A H 0.2243 -0.4698 -0.0495 0.028 Uiso 1 1 calc R
H51B H 0.1748 -0.3427 -0.0430 0.028 Uiso 1 1 calc R
C52 C 0.15616(14) -0.4754(2) 0.04089(13) 0.0337(5) Uani 1 1 d .
H52A H 0.1122 -0.5151 0.0095 0.051 Uiso 1 1 calc R
H52B H 0.1372 -0.4140 0.0771 0.051 Uiso 1 1 calc R
H52C H 0.1867 -0.5411 0.0706 0.051 Uiso 1 1 calc R
C53 C 0.34568(12) -0.4197(2) 0.03876(12) 0.0283(4) Uani 1 1 d .
H53A H 0.3336 -0.5110 0.0447 0.034 Uiso 1 1 calc R
H53B H 0.3788 -0.3922 0.0862 0.034 Uiso 1 1 calc R
C54 C 0.38883(13) -0.4020(2) -0.03185(14) 0.0368(5) Uani 1 1 d .
H54A H 0.4366 -0.4521 -0.0254 0.055 Uiso 1 1 calc R
H54B H 0.4015 -0.3118 -0.0373 0.055 Uiso 1 1 calc R
H54C H 0.3564 -0.4305 -0.0787 0.055 Uiso 1 1 calc R

loop_
_atom_site_aniso_label
_atom_site_aniso_U_11
_atom_site_aniso_U_22
_atom_site_aniso_U_33
_atom_site_aniso_U_23
_atom_site_aniso_U_13
_atom_site_aniso_U_12
Yb1 0.01515(3) 0.01619(3) 0.01896(4) -0.00093(3) 0.00074(2) -0.00068(3)
S1 0.0190(2) 0.0187(2) 0.0284(2) -0.00422(17) -0.00300(17) 0.00187(16)
S2 0.0210(2) 0.0192(2) 0.0373(3) -0.00486(18) -0.00549(19) 0.00307(17)
S3 0.0261(2) 0.0233(2) 0.0413(3) 0.0074(2) 0.0134(2) 0.00553(19)
S4 0.0200(2) 0.0464(3) 0.0410(3) 0.0220(3) 0.0063(2) 0.0041(2)
S5 0.0171(2) 0.0273(2) 0.0347(3) -0.01021(19) -0.00020(18) -0.00031(17)
S6 0.0207(2) 0.0265(2) 0.0477(3) -0.0153(2) -0.0089(2) 0.00447(19)
C1 0.0300(11) 0.0339(11) 0.0384(11) -0.0039(9) -0.0077(9) 0.0059(9)
N1 0.0292(8) 0.0219(8) 0.0254(8) -0.0020(6) -0.0053(6) 0.0023(6)
C2 0.0359(13) 0.0429(13) 0.0507(15) -0.0137(11) -0.0184(11) 0.0107(10)
N2 0.0310(9) 0.0298(8) 0.0209(7) -0.0013(6) 0.0031(6) -0.0053(7)
C3 0.0653(18) 0.0426(14) 0.0352(13) -0.0093(11) -0.0238(12) 0.0204(13)
N3 0.0219(7) 0.0186(7) 0.0242(7) -0.0012(6) 0.0003(6) -0.0034(6)
C4 0.0654(17) 0.0366(12) 0.0251(11) 0.0004(9) -0.0095(11) 0.0125(12)
N4 0.0230(8) 0.0209(7) 0.0247(8) -0.0001(6) 0.0050(6) -0.0010(6)
C5 0.0456(12) 0.0196(9) 0.0205(9) -0.0057(7) -0.0048(8) 0.0044(8)
N5 0.0202(7) 0.0215(7) 0.0248(8) -0.0045(6) 0.0027(6) -0.0001(6)
C6 0.0473(12) 0.0204(9) 0.0176(8) -0.0052(7) 0.0037(8) -0.0014(8)
C7 0.0733(18) 0.0234(10) 0.0220(10) -0.0023(8) 0.0127(10) -0.0020(10)
C8 0.0716(18) 0.0353(12) 0.0309(12) -0.0098(9) 0.0248(12) -0.0197(12)
C9 0.0431(13) 0.0494(14) 0.0323(11) -0.0111(10) 0.0165(10) -0.0205(11)
C10 0.0315(11) 0.0460(13) 0.0264(10) -0.0043(9) 0.0060(8) -0.0115(10)
C30 0.0208(8) 0.0181(8) 0.0184(8) -0.0003(6) 0.0008(6) -0.0003(6)
C31 0.0217(9) 0.0289(10) 0.0295(9) -0.0056(8) 0.0019(7) -0.0073(8)
C32 0.0333(12) 0.0476(14) 0.0424(13) -0.0124(11) 0.0144(10) -0.0160(10)
C33 0.0368(11) 0.0147(8) 0.0329(11) 0.0004(7) -0.0022(9) -0.0024(8)
C34 0.0538(15) 0.0252(10) 0.0380(12) -0.0021(9) 0.0033(10) 0.0105(10)
C40 0.0234(9) 0.0244(9) 0.0201(8) -0.0001(7) 0.0048(7) 0.0007(7)
C41 0.0332(11) 0.0232(9) 0.0272(10) 0.0034(7) 0.0059(8) -0.0003(8)
C42 0.0547(16) 0.0287(11) 0.0519(15) -0.0116(11) -0.0012(12) 0.0040(11)
C43 0.0229(9) 0.0284(10) 0.0319(10) 0.0008(8) 0.0061(8) -0.0038(8)
C44 0.0363(12) 0.0484(14) 0.0389(13) 0.0030(11) 0.0162(10) 0.0087(11)
C50 0.0197(8) 0.0226(9) 0.0244(9) -0.0047(7) 0.0009(7) 0.0010(7)
C51 0.0272(9) 0.0216(8) 0.0213(9) -0.0048(7) 0.0008(7) -0.0026(7)
C52 0.0392(12) 0.0320(11) 0.0294(11) 0.0015(8) 0.0013(9) -0.0109(9)
C53 0.0277(10) 0.0254(9) 0.0317(10) -0.0038(8) 0.0023(8) 0.0066(8)
C54 0.0265(11) 0.0432(13) 0.0420(13) -0.0081(10) 0.0101(9) 0.0014(9)

loop_
_atom_type_symbol
_atom_type_description
_atom_type_scat_dispersion_real
_atom_type_scat_dispersion_imag
_atom_type_scat_source
C C 0.0033 0.0016 'International Tables Vol C Tables 4.2.6.8 and 6.1.1.4'
N N 0.0061 0.0033 'International Tables Vol C Tables 4.2.6.8 and 6.1.1.4'
S S 0.1246 0.1234 'International Tables Vol C Tables 4.2.6.8 and 6.1.1.4'
H H 0.0000 0.0000 'International Tables Vol C Tables 4.2.6.8 and 6.1.1.4'
Yb Yb -0.3850 5.5486 'International Tables Vol C Tables 4.2.6.8 and 6.1.1.4'

loop_
_geom_angle_atom_site_label_1
_geom_angle_atom_site_label_2
_geom_angle_atom_site_label_3
_geom_angle
N2 Yb1 N1 64.97(6)
N2 Yb1 S6 91.83(4)
N1 Yb1 S6 73.29(4)
N2 Yb1 S1 80.48(4)
N1 Yb1 S1 131.89(4)
S6 Yb1 S1 143.180(14)
N2 Yb1 S4 150.68(4)
N1 Yb1 S4 140.87(4)
S6 Yb1 S4 86.398(19)
S1 Yb1 S4 83.534(16)
N2 Yb1 S2 84.33(4)
N1 Yb1 S2 79.44(4)
S6 Yb1 S2 151.370(15)
S1 Yb1 S2 64.126(14)
S4 Yb1 S2 110.380(18)
N2 Yb1 S3 146.17(4)
N1 Yb1 S3 82.30(4)
S6 Yb1 S3 86.486(17)
S1 Yb1 S3 119.263(16)
S4 Yb1 S3 62.992(15)
S2 Yb1 S3 81.327(15)
N2 Yb1 S5 78.29(4)
N1 Yb1 S5 121.53(4)
S6 Yb1 S5 63.787(15)
S1 Yb1 S5 79.395(14)
S4 Yb1 S5 74.707(17)
S2 Yb1 S5 141.703(14)
S3 Yb1 S5 129.552(15)
C30 S1 Yb1 88.50(6)
C30 S2 Yb1 88.55(6)
C40 S3 Yb1 86.62(6)
C40 S4 Yb1 89.19(7)
C50 S5 Yb1 86.95(6)
C50 S6 Yb1 90.70(6)
N1 C1 C2 123.6(2)
N1 C1 H1A 118.2
C2 C1 H1A 118.2
C1 N1 C5 117.54(18)
C1 N1 Yb1 122.22(14)
C5 N1 Yb1 119.55(13)
C3 C2 C1 118.4(2)
C3 C2 H2A 120.8
C1 C2 H2A 120.8
C10 N2 C6 117.68(18)
C10 N2 Yb1 121.04(14)
C6 N2 Yb1 120.84(14)
C2 C3 C4 119.5(2)
C2 C3 H3A 120.3
C4 C3 H3A 120.3
C30 N3 C31 121.44(16)
C30 N3 C33 122.75(16)
C31 N3 C33 115.74(15)
C3 C4 C5 119.1(2)
C3 C4 H4A 120.5
C5 C4 H4A 120.5
C40 N4 C41 122.04(16)
C40 N4 C43 122.62(16)
C41 N4 C43 115.29(15)
N1 C5 C4 121.9(2)
N1 C5 C6 117.19(17)
C4 C5 C6 120.9(2)
C50 N5 C53 121.96(16)
C50 N5 C51 122.07(16)
C53 N5 C51 115.86(15)
N2 C6 C7 121.2(2)
N2 C6 C5 116.18(18)
C7 C6 C5 122.6(2)
C8 C7 C6 119.5(2)
C8 C7 H7A 120.2
C6 C7 H7A 120.2
C9 C8 C7 119.5(2)
C9 C8 H8A 120.3
C7 C8 H8A 120.3
C8 C9 C10 118.3(2)
C8 C9 H9A 120.8
C10 C9 H9A 120.8
N2 C10 C9 123.8(2)
N2 C10 H10A 118.1
C9 C10 H10A 118.1
N3 C30 S2 122.12(14)
N3 C30 S1 120.46(14)
S2 C30 S1 117.42(10)
N3 C31 C32 111.68(17)
N3 C31 H31A 109.3
C32 C31 H31A 109.3
N3 C31 H31B 109.3
C32 C31 H31B 109.3
H31A C31 H31B 107.9
C31 C32 H32A 109.5
C31 C32 H32B 109.5
H32A C32 H32B 109.5
C31 C32 H32C 109.5
H32A C32 H32C 109.5
H32B C32 H32C 109.5
N3 C33 C34 112.52(17)
N3 C33 H33A 109.1
C34 C33 H33A 109.1
N3 C33 H33B 109.1
C34 C33 H33B 109.1
H33A C33 H33B 107.8
C33 C34 H34A 109.5
C33 C34 H34B 109.5
H34A C34 H34B 109.5
C33 C34 H34C 109.5
H34A C34 H34C 109.5
H34B C34 H34C 109.5
N4 C40 S4 121.34(15)
N4 C40 S3 121.48(15)
S4 C40 S3 117.17(11)
N4 C41 C42 111.24(18)
N4 C41 H41A 109.4
C42 C41 H41A 109.4
N4 C41 H41B 109.4
C42 C41 H41B 109.4
H41A C41 H41B 108.0
C41 C42 H42A 109.5
C41 C42 H42B 109.5
H42A C42 H42B 109.5
C41 C42 H42C 109.5
H42A C42 H42C 109.5
H42B C42 H42C 109.5
N4 C43 C44 111.65(18)
N4 C43 H43A 109.3
C44 C43 H43A 109.3
N4 C43 H43B 109.3
C44 C43 H43B 109.3
H43A C43 H43B 108.0
C43 C44 H44A 109.5
C43 C44 H44B 109.5
H44A C44 H44B 109.5
C43 C44 H44C 109.5
H44A C44 H44C 109.5
H44B C44 H44C 109.5
N5 C50 S5 121.83(14)
N5 C50 S6 120.16(14)
S5 C50 S6 118.00(11)
N5 C51 C52 112.35(16)
N5 C51 H51A 109.1
C52 C51 H51A 109.1
N5 C51 H51B 109.1
C52 C51 H51B 109.1
H51A C51 H51B 107.9
C51 C52 H52A 109.5
C51 C52 H52B 109.5
H52A C52 H52B 109.5
C51 C52 H52C 109.5
H52A C52 H52C 109.5
H52B C52 H52C 109.5
N5 C53 C54 110.94(17)
N5 C53 H53A 109.5
C54 C53 H53A 109.5
N5 C53 H53B 109.5
C54 C53 H53B 109.5
H53A C53 H53B 108.0
C53 C54 H54A 109.5
C53 C54 H54B 109.5
H54A C54 H54B 109.5
C53 C54 H54C 109.5
H54A C54 H54C 109.5
H54B C54 H54C 109.5

loop_
_geom_bond_atom_site_label_1
_geom_bond_atom_site_label_2
_geom_bond_distance
Yb1 N2 2.4967(16)
Yb1 N1 2.5282(16)
Yb1 S6 2.7254(5)
Yb1 S1 2.7663(5)
Yb1 S4 2.7699(5)
Yb1 S2 2.7712(5)
Yb1 S3 2.8366(5)
Yb1 S5 2.8408(5)
S1 C30 1.7254(18)
S2 C30 1.7146(18)
S3 C40 1.726(2)
S4 C40 1.7064(19)
S5 C50 1.7148(18)
S6 C50 1.7179(19)
C1 N1 1.336(3)
C1 C2 1.389(3)
C1 H1A 0.9500
N1 C5 1.350(3)
C2 C3 1.371(4)
C2 H2A 0.9500
N2 C10 1.345(3)
N2 C6 1.352(3)
C3 C4 1.373(4)
C3 H3A 0.9500
N3 C30 1.334(2)
N3 C31 1.471(2)
N3 C33 1.473(3)
C4 C5 1.402(3)
C4 H4A 0.9500
N4 C40 1.333(2)
N4 C41 1.468(2)
N4 C43 1.471(2)
C5 C6 1.472(3)
N5 C50 1.336(2)
N5 C53 1.471(2)
N5 C51 1.473(2)
C6 C7 1.402(3)
C7 C8 1.376(4)
C7 H7A 0.9500
C8 C9 1.371(4)
C8 H8A 0.9500
C9 C10 1.380(3)
C9 H9A 0.9500
C10 H10A 0.9500
C31 C32 1.508(3)
C31 H31A 0.9900
C31 H31B 0.9900
C32 H32A 0.9800
C32 H32B 0.9800
C32 H32C 0.9800
C33 C34 1.516(3)
C33 H33A 0.9900
C33 H33B 0.9900
C34 H34A 0.9800
C34 H34B 0.9800
C34 H34C 0.9800
C41 C42 1.517(3)
C41 H41A 0.9900
C41 H41B 0.9900
C42 H42A 0.9800
C42 H42B 0.9800
C42 H42C 0.9800
C43 C44 1.515(3)
C43 H43A 0.9900
C43 H43B 0.9900
C44 H44A 0.9800
C44 H44B 0.9800
C44 H44C 0.9800
C51 C52 1.512(3)
C51 H51A 0.9900
C51 H51B 0.9900
C52 H52A 0.9800
C52 H52B 0.9800
C52 H52C 0.9800
C53 C54 1.510(3)
C53 H53A 0.9900
C53 H53B 0.9900
C54 H54A 0.9800
C54 H54B 0.9800
C54 H54C 0.9800
